data_7710720
loop_
_publ_author_name
'Li, Ying'
'Xu, Yan-Jun'
'Fan, Ming-Yue'
'Feng, Zhen-Jie'
'Li, Jun-Jun'
'Wu, Xue-Song'
'Sun, Jing'
'Wang, Xinlong'
'Su, Zhong-Min'

_publ_section_title
;
 Three layered cucurbit[6]uril-based metal-organic rotaxane networks
 functionalized by sulfonic groups for proton conduction
;
_journal_name_full 'Dalton Transactions'
_journal_paper_doi 10.1039/D2DT01283A
_journal_year 2022
_chemical_formula_moiety 'C17 H21 Cu N2 O9 S, C18 H18 N12 O6, 3(H2 O), H O'
_chemical_formula_sum 'C35 H67 Cu N14 O29 S'
_chemical_formula_weight 1243.62
_chemical_name_systematic CUST-711
_space_group_crystal_system monoclinic
_space_group_IT_number 14
_space_group_name_Hall '-P 2yn'
_space_group_name_H-M_alt 'P 1 21/n 1'
_atom_sites_solution_hydrogens mixed
_audit_creation_date 2022-07-09
_audit_creation_method
;
Olex2 1.2
(compiled 2018.05.29 svn.r3508 for OlexSys, GUI svn.r5506)
;
_audit_update_record
;
2022-07-13 deposited with the CCDC.	2022-07-14 downloaded from the CCDC.
;
_cell_angle_alpha 90
_cell_angle_beta 102.123(5)
_cell_angle_gamma 90
_cell_formula_units_Z 4
_cell_length_a 16.0560(15)
_cell_length_b 19.1390(18)
_cell_length_c 18.0435(17)
_cell_measurement_reflns_used 9878
_cell_measurement_temperature 295.21
_cell_measurement_theta_max 63.408
_cell_measurement_theta_min 3.353
_cell_volume 5421.0(9)
_computing_cell_refinement 'SAINT+ Ver. 2016.5-0 (Bruker-AXS, 2016)'
_computing_data_collection 'APEX3 Ver. 2016.5-0 (Bruker-AXS, 2016)'
_computing_data_reduction 'APEX3 Ver. 2016.5-0 (Bruker-AXS, 2016)'
_computing_molecular_graphics 'Olex2 (Dolomanov et al., 2009)'
_computing_publication_material 'Olex2 (Dolomanov et al., 2009)'
_computing_structure_refinement 'ShelXL (Sheldrick, 2015)'
_computing_structure_solution 'olex2.solve 1.5 (Bourhis et al., 2015)'
_diffrn_ambient_temperature 295.21
_diffrn_measured_fraction_theta_full 0.993
_diffrn_measured_fraction_theta_max 0.993
_diffrn_measurement_device_type 'Bruker APEX-II CCD'
_diffrn_measurement_method '\w scans'
_diffrn_radiation_type CuK\a
_diffrn_radiation_wavelength 1.54178
_diffrn_reflns_av_R_equivalents 0.0509
_diffrn_reflns_av_unetI/netI 0.0348
_diffrn_reflns_Laue_measured_fraction_full 0.993
_diffrn_reflns_Laue_measured_fraction_max 0.993
_diffrn_reflns_limit_h_max 16
_diffrn_reflns_limit_h_min -18
_diffrn_reflns_limit_k_max 22
_diffrn_reflns_limit_k_min -22
_diffrn_reflns_limit_l_max 20
_diffrn_reflns_limit_l_min -20
_diffrn_reflns_number 51584
_diffrn_reflns_point_group_measured_fraction_full 0.993
_diffrn_reflns_point_group_measured_fraction_max 0.993
_diffrn_reflns_theta_full 63.679
_diffrn_reflns_theta_max 63.678
_diffrn_reflns_theta_min 3.353
_exptl_absorpt_coefficient_mu 1.835
_exptl_absorpt_correction_T_max 0.693
_exptl_absorpt_correction_T_min 0.676
_exptl_absorpt_correction_type multi-scan
_exptl_crystal_colour 'clear blue'
_exptl_crystal_colour_lustre clear
_exptl_crystal_colour_primary blue
_exptl_crystal_density_diffrn 1.524
_exptl_crystal_description block
_exptl_crystal_F_000 2608
_exptl_crystal_size_max 0.24
_exptl_crystal_size_mid 0.22
_exptl_crystal_size_min 0.2
_refine_diff_density_max 0.735
_refine_diff_density_min -0.369
_refine_diff_density_rms 0.055
_refine_ls_extinction_method none
_refine_ls_goodness_of_fit_ref 1.038
_refine_ls_hydrogen_treatment mixed
_refine_ls_matrix_type full
_refine_ls_number_parameters 653
_refine_ls_number_reflns 8862
_refine_ls_number_restraints 0
_refine_ls_restrained_S_all 1.038
_refine_ls_R_factor_all 0.0652
_refine_ls_R_factor_gt 0.0482
_refine_ls_shift/su_max 0.001
_refine_ls_shift/su_mean 0.000
_refine_ls_structure_factor_coef Fsqd
_refine_ls_weighting_details 'w=1/[\s^2^(Fo^2^)+(0.0688P)^2^+4.7971P] where P=(Fo^2^+2Fc^2^)/3'
_refine_ls_weighting_scheme calc
_refine_ls_wR_factor_gt 0.1276
_refine_ls_wR_factor_ref 0.1377
_reflns_Friedel_coverage 0.000
_reflns_number_gt 6789
_reflns_number_total 8862
_reflns_threshold_expression 'I > 2\s(I)'
_cod_data_source_file d2dt01283a2.cif
_cod_data_source_block 1
_cod_database_code 7710720
_shelx_shelxl_version_number 2016/4
_shelx_space_group_comment
;
The symmetry employed for this shelxl refinement is uniquely defined
by the following loop, which should always be used as a source of
symmetry information in preference to the above space-group names.
They are only intended as comments.
;
_shelx_estimated_absorpt_t_max 0.710
_shelx_estimated_absorpt_t_min 0.667
_olex2_refinement_description
;
1. Fixed Uiso
 At 1.2 times of:
  All C(H) groups, All C(H,H) groups, All N(H) groups
 At 1.5 times of:
  All O(H) groups, All O(H,H) groups
2.a Riding coordinates:
 N14(H14C)
2.b Free rotating group:
 O16(H16A,H16B), O17(H17A), O18(H18A,H18B), O19(H19)
2.c Rotating group:
 O4(H4A,H4B), O14(H14A,H14B)
2.d Ternary CH refined with riding coordinates:
 C17(H17), C18(H18), C20(H20), C25(H25), C26(H26), C27(H27)
2.e Secondary CH2 refined with riding coordinates:
 C19(H19A,H19B), C21(H21A,H21B), C28(H28A,H28B), C29(H29A,H29B), C30(H30A,
 H30B), C31(H31A,H31B), C32(H32A,H32B), C33(H33A,H33B), C34(H34A,H34B),
 C35(H35A,H35B)
2.f Aromatic/amide H refined with riding coordinates:
 C1(H1), C6(H6), C7(H7), C9(H9), C13(H13), C23(H23), C24(H24)
;
_olex2_submission_special_instructions 'No special instructions were received'

loop_
_space_group_symop_operation_xyz
'x, y, z'
'-x+1/2, y+1/2, -z+1/2'
'-x, -y, -z'
'x-1/2, -y-1/2, z-1/2'

loop_
_atom_site_label
_atom_site_type_symbol
_atom_site_fract_x
_atom_site_fract_y
_atom_site_fract_z
_atom_site_U_iso_or_equiv
_atom_site_adp_type
_atom_site_occupancy
_atom_site_site_symmetry_order
_atom_site_calc_flag
_atom_site_refinement_flags_posn
_atom_site_refinement_flags_adp
_atom_site_refinement_flags_occupancy
_atom_site_disorder_assembly
_atom_site_disorder_group
Cu1 Cu 0.50926(3) 0.77969(2) 0.09188(2) 0.03479(14) Uani 1 1 d . . . . .
S1 S 0.83906(5) 0.87615(4) 0.41587(4) 0.0420(2) Uani 1 1 d . . . . .
O1 O 0.91355(12) 0.72853(11) 0.50468(11) 0.0362(5) Uani 1 1 d . . . . .
O2 O 0.75406(13) 0.57638(12) 0.42876(13) 0.0426(5) Uani 1 1 d . . . . .
O3 O 0.61213(14) 0.78553(13) 0.17113(13) 0.0502(6) Uani 1 1 d . . . . .
O4 O 0.52187(16) 0.67632(12) 0.08325(13) 0.0543(7) Uani 1 1 d . . . . .
H4A H 0.574281 0.664305 0.079184 0.081 Uiso 1 1 d GR . . . .
H4B H 0.490630 0.660018 0.040181 0.081 Uiso 1 1 d GR . . . .
O5 O 0.70427(14) 0.40043(13) 0.38000(14) 0.0522(6) Uani 1 1 d . . . . .
O6 O 0.81370(17) 0.93558(12) 0.36713(14) 0.0571(7) Uani 1 1 d . . . . .
O7 O 0.32985(15) 0.47978(14) 0.26247(15) 0.0575(7) Uani 1 1 d . . . . .
O8 O 0.37922(15) 0.65083(15) 0.31424(16) 0.0642(8) Uani 1 1 d . . . . .
O9 O 0.92982(16) 0.87708(13) 0.44862(15) 0.0611(7) Uani 1 1 d . . . . .
O10 O 0.26687(14) 0.36751(13) 0.39022(15) 0.0549(6) Uani 1 1 d . . . . .
O11 O 0.63830(14) 0.28467(15) 0.51090(15) 0.0582(7) Uani 1 1 d . . . . .
N1 N 0.50111(15) 0.88439(13) 0.09152(13) 0.0343(6) Uani 1 1 d . . . . .
O12 O 1.01084(14) 0.71606(16) 0.43479(14) 0.0642(8) Uani 1 1 d . . . . .
N2 N 0.66267(16) 0.67006(14) 0.40329(16) 0.0423(7) Uani 1 1 d . . . . .
N3 N 0.35502(16) 0.29406(14) 0.47234(16) 0.0416(6) Uani 1 1 d . . . . .
O13 O 0.78687(19) 0.86658(14) 0.47108(14) 0.0635(7) Uani 1 1 d . . . . .
O14 O 0.42805(18) 0.76198(15) 0.17870(15) 0.0653(7) Uani 1 1 d . . . . .
H14A H 0.373273 0.742515 0.159187 0.098 Uiso 1 1 d GR . . . .
H14B H 0.411206 0.804006 0.198626 0.098 Uiso 1 1 d GR . . . .
N4 N 0.64931(16) 0.58420(15) 0.31987(15) 0.0419(7) Uani 1 1 d . . . . .
N5 N 0.42601(16) 0.38999(15) 0.27176(16) 0.0440(7) Uani 1 1 d . . . . .
N6 N 0.46398(17) 0.49410(15) 0.23851(17) 0.0479(7) Uani 1 1 d . . . . .
N7 N 0.57534(17) 0.35661(15) 0.31535(16) 0.0460(7) Uani 1 1 d . . . . .
N8 N 0.37801(17) 0.30864(15) 0.35696(17) 0.0455(7) Uani 1 1 d . . . . .
N9 N 0.61275(16) 0.46358(15) 0.28860(15) 0.0440(7) Uani 1 1 d . . . . .
N10 N 0.52809(16) 0.28100(15) 0.40639(16) 0.0429(7) Uani 1 1 d . . . . .
N11 N 0.49911(17) 0.61339(15) 0.27521(17) 0.0478(7) Uani 1 1 d . . . . .
N12 N 0.50154(16) 0.25467(16) 0.51860(17) 0.0472(7) Uani 1 1 d . . . . .
N13 N 0.51171(17) 0.69855(16) 0.35996(16) 0.0458(7) Uani 1 1 d . . . . .
O15 O 0.69566(18) 0.73287(19) 0.10687(14) 0.0794(10) Uani 1 1 d . . . . .
C1 C 0.76114(18) 0.80707(16) 0.28821(16) 0.0335(7) Uani 1 1 d . . . . .
H1 H 0.728942 0.847637 0.277702 0.040 Uiso 1 1 calc R . . . .
C2 C 0.86977(18) 0.74026(16) 0.37140(16) 0.0325(7) Uani 1 1 d . . . . .
C3 C 0.74795(18) 0.75206(17) 0.23731(16) 0.0346(7) Uani 1 1 d . . . . .
C4 C 0.82259(17) 0.80180(16) 0.35520(16) 0.0311(6) Uani 1 1 d . . . . .
C5 C 0.69435(19) 0.60697(17) 0.38815(18) 0.0383(7) Uani 1 1 d . . . . .
C6 C 0.42653(19) 0.91421(17) 0.09432(17) 0.0361(7) Uani 1 1 d . . . . .
H6 H 0.379015 0.885650 0.090948 0.043 Uiso 1 1 calc R . . . .
C7 C 0.5693(2) 0.92603(18) 0.09504(18) 0.0409(8) Uani 1 1 d . . . . .
H7 H 0.621948 0.905730 0.095060 0.049 Uiso 1 1 calc R . . . .
C8 C 0.32733(19) 0.32747(17) 0.4048(2) 0.0425(8) Uani 1 1 d . . . . .
C9 C 0.79595(19) 0.69183(18) 0.25252(17) 0.0370(7) Uani 1 1 d . . . . .
H9 H 0.788007 0.655256 0.217819 0.044 Uiso 1 1 calc R . . . .
C10 C 0.4167(2) 0.98489(18) 0.10192(18) 0.0410(8) Uani 1 1 d . . . . .
C11 C 0.6379(2) 0.40636(19) 0.33361(19) 0.0436(8) Uani 1 1 d . . . . .
C12 C 0.93681(19) 0.72791(16) 0.44249(18) 0.0368(7) Uani 1 1 d . . . . .
C13 C 0.85563(19) 0.68622(17) 0.31934(17) 0.0371(7) Uani 1 1 d . . . . .
H13 H 0.887071 0.645249 0.329661 0.044 Uiso 1 1 calc R . . . .
C14 C 0.6814(2) 0.75717(19) 0.16490(18) 0.0417(8) Uani 1 1 d . . . . .
C15 C 0.3996(2) 0.45744(19) 0.25830(18) 0.0443(8) Uani 1 1 d . . . . .
C16 C 0.4559(2) 0.6540(2) 0.3163(2) 0.0489(9) Uani 1 1 d . . . . .
C17 C 0.4207(2) 0.24335(17) 0.4678(2) 0.0436(8) Uani 1 1 d . . . . .
H17 H 0.400370 0.195514 0.471827 0.052 Uiso 1 1 calc R . . . .
C18 C 0.5956(2) 0.69459(18) 0.3421(2) 0.0434(8) Uani 1 1 d . . . . .
H18 H 0.611211 0.738708 0.321024 0.052 Uiso 1 1 calc R . . . .
C19 C 0.5804(2) 0.28869(18) 0.3504(2) 0.0471(8) Uani 1 1 d . . . . .
H19A H 0.639295 0.279513 0.374567 0.057 Uiso 1 1 calc R . . . .
H19B H 0.563332 0.253747 0.311220 0.057 Uiso 1 1 calc R . . . .
C20 C 0.58683(19) 0.63495(18) 0.2835(2) 0.0437(8) Uani 1 1 d . . . . .
H20 H 0.598823 0.651162 0.235294 0.052 Uiso 1 1 calc R . . . .
N14 N 0.2699(2) 1.0254(3) 0.0468(2) 0.0730(13) Uani 1 1 d . . . . .
H14C H 0.266927 0.992079 0.014350 0.088 Uiso 1 1 d R . . . .
C21 C 0.69640(19) 0.70999(18) 0.4708(2) 0.0437(8) Uani 1 1 d . . . . .
H21A H 0.701074 0.758540 0.456815 0.052 Uiso 1 1 calc R . . . .
H21B H 0.753293 0.693283 0.492682 0.052 Uiso 1 1 calc R . . . .
C22 C 0.5639(2) 0.27505(17) 0.4816(2) 0.0441(8) Uani 1 1 d . . . . .
C23 C 0.4868(2) 1.02772(19) 0.1028(2) 0.0494(9) Uani 1 1 d . . . . .
H23 H 0.482010 1.075987 0.106271 0.059 Uiso 1 1 calc R . . . .
C24 C 0.5639(2) 0.9972(2) 0.0986(2) 0.0520(9) Uani 1 1 d . . . . .
H24 H 0.611403 1.024848 0.098119 0.062 Uiso 1 1 calc R . . . .
C25 C 0.4404(2) 0.25707(18) 0.3891(2) 0.0432(8) Uani 1 1 d . . . . .
H25 H 0.434228 0.214435 0.358337 0.052 Uiso 1 1 calc R . . . .
C26 C 0.5355(2) 0.45084(19) 0.23213(19) 0.0458(8) Uani 1 1 d . . . . .
H26 H 0.546313 0.452031 0.180681 0.055 Uiso 1 1 calc R . . . .
C27 C 0.5078(2) 0.37713(19) 0.25270(19) 0.0453(8) Uani 1 1 d . . . . .
H27 H 0.502871 0.344755 0.209914 0.054 Uiso 1 1 calc R . . . .
C28 C 0.3329(2) 1.01387(19) 0.1153(2) 0.0505(9) Uani 1 1 d . . . . .
H28A H 0.309935 0.981579 0.147353 0.061 Uiso 1 1 calc R . . . .
H28B H 0.343962 1.057772 0.142480 0.061 Uiso 1 1 calc R . . . .
C29 C 0.6704(2) 0.52110(19) 0.2843(2) 0.0459(8) Uani 1 1 d . . . . .
H29A H 0.727753 0.507077 0.308306 0.055 Uiso 1 1 calc R . . . .
H29B H 0.669775 0.530791 0.231441 0.055 Uiso 1 1 calc R . . . .
C30 C 0.3671(2) 0.3343(2) 0.2805(2) 0.0499(9) Uani 1 1 d . . . . .
H30A H 0.309300 0.351451 0.264155 0.060 Uiso 1 1 calc R . . . .
H30B H 0.374600 0.295866 0.247521 0.060 Uiso 1 1 calc R . . . .
C31 C 0.4566(2) 0.5666(2) 0.2163(2) 0.0554(10) Uani 1 1 d . . . . .
H31A H 0.396732 0.578948 0.202687 0.066 Uiso 1 1 calc R . . . .
H31B H 0.480607 0.572806 0.171720 0.066 Uiso 1 1 calc R . . . .
C32 C 0.4838(2) 0.7557(2) 0.4005(2) 0.0535(10) Uani 1 1 d . . . . .
H32A H 0.423347 0.762939 0.381201 0.064 Uiso 1 1 calc R . . . .
H32B H 0.513164 0.797814 0.390440 0.064 Uiso 1 1 calc R . . . .
C33 C 0.1850(2) 1.0467(3) 0.0614(3) 0.0748(13) Uani 1 1 d . . . . .
H33A H 0.183269 1.037078 0.113805 0.090 Uiso 1 1 calc R . . . .
H33B H 0.177196 1.096529 0.052974 0.090 Uiso 1 1 calc R . . . .
C34 C 0.1167(3) 1.0095(3) 0.0123(3) 0.0777(13) Uani 1 1 d . . . . .
H34A H 0.117965 1.020905 -0.039888 0.093 Uiso 1 1 calc R . . . .
H34B H 0.127243 0.959804 0.018882 0.093 Uiso 1 1 calc R . . . .
C35 C 0.0327(3) 1.0242(3) 0.0246(3) 0.0898(16) Uani 1 1 d . . . . .
H35A H 0.018128 1.072527 0.011766 0.108 Uiso 1 1 calc R . . . .
H35B H 0.031695 1.017292 0.077621 0.108 Uiso 1 1 calc R . . . .
O16 O 1.17612(18) 0.66428(18) 0.47858(19) 0.0784(9) Uani 1 1 d . . . . .
H16A H 1.211229 0.692321 0.505165 0.118 Uiso 1 1 d G . . . .
H16B H 1.126797 0.682506 0.469205 0.118 Uiso 1 1 d G . . . .
O17 O 0.2844(2) 0.6874(2) 0.11720(19) 0.0843(10) Uani 1 1 d . . . . .
H17A H 0.298237 0.663400 0.082030 0.126 Uiso 1 1 d G . . . .
O18 O 1.0565(3) 0.6837(3) 0.2941(2) 0.1149(14) Uani 1 1 d . . . . .
H18A H 1.038836 0.687356 0.335253 0.172 Uiso 1 1 d G . . . .
H18B H 1.109491 0.675688 0.308123 0.172 Uiso 1 1 d G . . . .
O19 O 0.1323(4) 0.3745(4) 0.2383(3) 0.165(2) Uani 1 1 d . . . . .
H19 H 0.139661 0.404634 0.205704 0.247 Uiso 1 1 d G . . . .
H17B H 0.260(4) 0.648(3) 0.147(4) 0.15(3) Uiso 1 1 d . . . . .
H14D H 0.289(5) 1.059(4) 0.027(4) 0.16(4) Uiso 1 1 d . . . . .

loop_
_atom_site_aniso_label
_atom_site_aniso_U_11
_atom_site_aniso_U_22
_atom_site_aniso_U_33
_atom_site_aniso_U_23
_atom_site_aniso_U_13
_atom_site_aniso_U_12
Cu1 0.0285(2) 0.0423(3) 0.0275(2) 0.00089(19) -0.00780(17) 0.00073(19)
S1 0.0491(5) 0.0355(4) 0.0375(4) 0.0045(3) -0.0001(4) -0.0052(4)
O1 0.0303(11) 0.0455(13) 0.0275(11) 0.0035(9) -0.0061(9) 0.0002(9)
O2 0.0287(11) 0.0474(13) 0.0515(13) 0.0046(11) 0.0075(10) 0.0040(10)
O3 0.0395(13) 0.0590(15) 0.0408(13) -0.0043(11) -0.0178(10) 0.0105(11)
O4 0.0554(15) 0.0500(15) 0.0466(14) -0.0011(11) -0.0140(12) 0.0057(11)
O5 0.0327(13) 0.0624(16) 0.0578(15) 0.0005(12) 0.0010(11) 0.0046(11)
O6 0.0692(17) 0.0394(13) 0.0571(15) 0.0119(11) 0.0006(13) 0.0034(12)
O7 0.0339(13) 0.0641(17) 0.0745(18) 0.0083(14) 0.0112(12) 0.0052(12)
O8 0.0300(14) 0.082(2) 0.0813(19) 0.0239(15) 0.0136(12) 0.0019(12)
O9 0.0571(15) 0.0487(15) 0.0637(16) 0.0043(12) -0.0187(13) -0.0148(12)
O10 0.0355(13) 0.0528(15) 0.0792(18) 0.0124(13) 0.0182(12) 0.0114(11)
O11 0.0289(13) 0.0803(19) 0.0648(16) 0.0055(14) 0.0084(11) 0.0027(12)
N1 0.0293(13) 0.0407(15) 0.0291(13) 0.0000(11) -0.0023(10) -0.0036(11)
O12 0.0283(13) 0.111(2) 0.0483(14) 0.0011(14) -0.0029(10) 0.0182(13)
N2 0.0287(13) 0.0417(16) 0.0558(17) 0.0041(13) 0.0074(12) 0.0037(12)
N3 0.0264(13) 0.0401(15) 0.0600(18) 0.0000(13) 0.0129(12) 0.0020(11)
O13 0.095(2) 0.0502(16) 0.0518(15) -0.0059(12) 0.0299(14) -0.0046(14)
O14 0.0703(18) 0.0729(19) 0.0557(16) 0.0086(14) 0.0203(14) -0.0071(15)
N4 0.0292(14) 0.0527(17) 0.0441(15) 0.0023(13) 0.0083(12) 0.0029(12)
N5 0.0320(14) 0.0530(18) 0.0481(16) -0.0010(13) 0.0111(12) -0.0028(13)
N6 0.0342(15) 0.0539(18) 0.0560(18) 0.0075(14) 0.0105(13) -0.0025(13)
N7 0.0341(15) 0.0516(18) 0.0532(17) 0.0005(14) 0.0110(13) -0.0009(13)
N8 0.0315(14) 0.0474(17) 0.0605(18) 0.0059(14) 0.0162(13) 0.0038(12)
N9 0.0331(14) 0.0558(18) 0.0424(15) 0.0014(13) 0.0062(12) -0.0035(13)
N10 0.0287(14) 0.0486(17) 0.0539(17) -0.0041(13) 0.0145(12) 0.0018(12)
N11 0.0291(14) 0.0489(17) 0.0638(19) 0.0143(15) 0.0061(13) -0.0020(13)
N12 0.0278(14) 0.0566(18) 0.0586(18) 0.0087(15) 0.0126(13) 0.0061(13)
N13 0.0296(14) 0.0582(18) 0.0515(17) 0.0160(14) 0.0130(13) 0.0074(13)
O15 0.0565(17) 0.144(3) 0.0323(14) -0.0141(16) -0.0034(12) 0.0155(18)
C1 0.0257(15) 0.0414(17) 0.0312(15) 0.0103(13) 0.0011(12) 0.0028(13)
C2 0.0212(14) 0.0463(18) 0.0280(15) 0.0055(13) 0.0006(12) -0.0003(13)
C3 0.0236(15) 0.0521(19) 0.0268(15) 0.0095(14) 0.0023(12) -0.0048(14)
C4 0.0228(14) 0.0394(17) 0.0303(15) 0.0044(13) 0.0033(12) -0.0022(12)
C5 0.0280(16) 0.0445(19) 0.0457(18) 0.0056(15) 0.0152(14) -0.0039(14)
C6 0.0270(16) 0.0401(18) 0.0391(17) -0.0031(14) 0.0021(13) -0.0043(13)
C7 0.0291(16) 0.050(2) 0.0419(18) -0.0035(15) 0.0045(13) -0.0040(14)
C8 0.0269(17) 0.0363(18) 0.065(2) 0.0029(16) 0.0108(15) -0.0044(14)
C9 0.0304(16) 0.0495(19) 0.0299(15) -0.0009(14) 0.0040(13) -0.0021(14)
C10 0.0338(17) 0.0446(19) 0.0439(18) -0.0054(15) 0.0067(14) -0.0036(14)
C11 0.0367(19) 0.056(2) 0.0431(18) -0.0068(16) 0.0193(16) 0.0041(16)
C12 0.0253(16) 0.0415(18) 0.0377(18) 0.0012(14) -0.0070(13) 0.0004(13)
C13 0.0295(16) 0.0457(19) 0.0339(16) 0.0030(14) 0.0020(13) 0.0066(14)
C14 0.0348(18) 0.055(2) 0.0312(17) 0.0063(15) -0.0012(14) -0.0038(16)
C15 0.0369(19) 0.056(2) 0.0381(18) -0.0004(16) 0.0032(14) -0.0013(16)
C16 0.0323(19) 0.057(2) 0.057(2) 0.0267(18) 0.0093(16) 0.0036(16)
C17 0.0336(18) 0.0335(17) 0.066(2) 0.0036(16) 0.0149(16) -0.0002(14)
C18 0.0341(17) 0.0431(19) 0.056(2) 0.0171(16) 0.0150(15) -0.0015(14)
C19 0.0348(18) 0.049(2) 0.061(2) -0.0082(17) 0.0187(16) 0.0073(15)
C20 0.0313(17) 0.051(2) 0.0499(19) 0.0161(16) 0.0113(14) -0.0016(15)
N14 0.0434(19) 0.102(3) 0.068(2) -0.037(2) -0.0021(17) 0.022(2)
C21 0.0260(16) 0.0430(19) 0.063(2) -0.0002(16) 0.0118(15) -0.0064(14)
C22 0.0317(18) 0.0403(19) 0.063(2) 0.0004(16) 0.0153(16) 0.0077(14)
C23 0.044(2) 0.041(2) 0.062(2) -0.0078(17) 0.0071(17) -0.0092(16)
C24 0.0377(19) 0.055(2) 0.062(2) -0.0053(18) 0.0072(17) -0.0185(17)
C25 0.0345(18) 0.0375(18) 0.060(2) -0.0065(16) 0.0140(16) -0.0018(14)
C26 0.0368(18) 0.065(2) 0.0367(17) -0.0009(16) 0.0093(14) -0.0012(16)
C27 0.0376(18) 0.060(2) 0.0405(18) -0.0098(16) 0.0126(15) -0.0014(16)
C28 0.047(2) 0.047(2) 0.060(2) -0.0021(17) 0.0156(17) 0.0002(16)
C29 0.0318(17) 0.060(2) 0.050(2) -0.0026(17) 0.0178(15) -0.0030(16)
C30 0.0309(17) 0.059(2) 0.056(2) -0.0027(18) 0.0009(15) -0.0080(16)
C31 0.0392(19) 0.069(3) 0.053(2) 0.0202(19) -0.0030(16) -0.0040(18)
C32 0.039(2) 0.058(2) 0.065(2) 0.0252(19) 0.0143(17) 0.0143(17)
C33 0.034(2) 0.092(3) 0.097(3) -0.032(3) 0.009(2) 0.003(2)
C34 0.058(3) 0.096(4) 0.078(3) 0.002(3) 0.013(2) -0.017(2)
C35 0.046(2) 0.119(4) 0.103(4) -0.010(3) 0.011(2) -0.022(3)
O16 0.0510(17) 0.102(2) 0.075(2) -0.0187(18) -0.0027(15) 0.0011(17)
O17 0.094(3) 0.097(3) 0.062(2) 0.0012(18) 0.0153(18) -0.002(2)
O18 0.103(3) 0.143(4) 0.101(3) 0.038(3) 0.027(2) 0.002(3)
O19 0.155(5) 0.207(7) 0.130(4) -0.014(4) 0.025(4) -0.051(4)

loop_
_atom_type_symbol
_atom_type_description
_atom_type_scat_dispersion_real
_atom_type_scat_dispersion_imag
_atom_type_scat_source
C C 0.0181 0.0091 'International Tables Vol C Tables 4.2.6.8 and 6.1.1.4'
H H 0.0000 0.0000 'International Tables Vol C Tables 4.2.6.8 and 6.1.1.4'
Cu Cu -1.9646 0.5888 'International Tables Vol C Tables 4.2.6.8 and 6.1.1.4'
N N 0.0311 0.0180 'International Tables Vol C Tables 4.2.6.8 and 6.1.1.4'
O O 0.0492 0.0322 'International Tables Vol C Tables 4.2.6.8 and 6.1.1.4'
S S 0.3331 0.5567 'International Tables Vol C Tables 4.2.6.8 and 6.1.1.4'

loop_
_geom_angle_atom_site_label_1
_geom_angle_atom_site_label_2
_geom_angle_atom_site_label_3
_geom_angle
_geom_angle_site_symmetry_1
_geom_angle_site_symmetry_3
_geom_angle_publ_flag
O1 Cu1 O4 86.17(9) 4_575 . ?
O1 Cu1 N1 92.17(9) 4_575 . ?
O1 Cu1 O14 94.30(10) 4_575 . ?
O3 Cu1 O1 173.95(10) . 4_575 ?
O3 Cu1 O4 91.71(10) . . ?
O3 Cu1 N1 89.41(10) . . ?
O3 Cu1 O14 91.34(11) . . ?
O4 Cu1 N1 174.51(11) . . ?
O4 Cu1 O14 89.32(11) . . ?
N1 Cu1 O14 96.03(11) . . ?
O6 S1 O9 111.63(16) . . ?
O6 S1 C4 105.58(14) . . ?
O9 S1 C4 105.46(15) . . ?
O13 S1 O6 113.00(17) . . ?
O13 S1 O9 113.54(17) . . ?
O13 S1 C4 106.88(15) . . ?
C12 O1 Cu1 112.74(18) . 4_676 ?
C14 O3 Cu1 122.4(2) . . ?
Cu1 O4 H4A 112.0 . . ?
Cu1 O4 H4B 111.6 . . ?
H4A O4 H4B 102.0 . . ?
C6 N1 Cu1 119.0(2) . . ?
C6 N1 C7 118.2(3) . . ?
C7 N1 Cu1 122.6(2) . . ?
C5 N2 C18 112.6(3) . . ?
C5 N2 C21 123.3(3) . . ?
C21 N2 C18 124.0(3) . . ?
C8 N3 C17 111.6(3) . . ?
C8 N3 C21 122.0(3) . 3_666 ?
C21 N3 C17 122.3(3) 3_666 . ?
Cu1 O14 H14A 115.1 . . ?
Cu1 O14 H14B 112.9 . . ?
H14A O14 H14B 99.1 . . ?
C5 N4 C20 112.3(3) . . ?
C5 N4 C29 122.8(3) . . ?
C29 N4 C20 124.4(3) . . ?
C15 N5 C27 112.5(3) . . ?
C15 N5 C30 121.8(3) . . ?
C27 N5 C30 123.0(3) . . ?
C15 N6 C26 112.8(3) . . ?
C15 N6 C31 123.2(3) . . ?
C26 N6 C31 123.5(3) . . ?
C11 N7 C19 123.3(3) . . ?
C11 N7 C27 112.9(3) . . ?
C19 N7 C27 123.5(3) . . ?
C8 N8 C25 112.8(3) . . ?
C8 N8 C30 123.5(3) . . ?
C25 N8 C30 123.7(3) . . ?
C11 N9 C26 112.5(3) . . ?
C11 N9 C29 121.7(3) . . ?
C29 N9 C26 123.4(3) . . ?
C22 N10 C19 121.1(3) . . ?
C22 N10 C25 112.1(3) . . ?
C25 N10 C19 124.0(3) . . ?
C16 N11 C20 112.2(3) . . ?
C16 N11 C31 122.5(3) . . ?
C20 N11 C31 123.5(3) . . ?
C17 N12 C32 123.9(3) . 3_666 ?
C22 N12 C17 112.7(3) . . ?
C22 N12 C32 123.4(3) . 3_666 ?
C16 N13 C18 111.5(3) . . ?
C16 N13 C32 122.2(3) . . ?
C32 N13 C18 123.7(3) . . ?
C3 C1 H1 119.9 . . ?
C3 C1 C4 120.1(3) . . ?
C4 C1 H1 119.9 . . ?
C4 C2 C12 124.6(3) . . ?
C13 C2 C4 118.9(3) . . ?
C13 C2 C12 116.5(3) . . ?
C1 C3 C14 120.5(3) . . ?
C9 C3 C1 120.1(3) . . ?
C9 C3 C14 119.4(3) . . ?
C1 C4 S1 117.5(2) . . ?
C1 C4 C2 119.7(3) . . ?
C2 C4 S1 122.7(2) . . ?
O2 C5 N2 125.6(3) . . ?
O2 C5 N4 126.0(3) . . ?
N2 C5 N4 108.4(3) . . ?
N1 C6 H6 118.4 . . ?
N1 C6 C10 123.2(3) . . ?
C10 C6 H6 118.4 . . ?
N1 C7 H7 118.9 . . ?
N1 C7 C24 122.2(3) . . ?
C24 C7 H7 118.9 . . ?
O10 C8 N3 125.5(3) . . ?
O10 C8 N8 126.0(3) . . ?
N8 C8 N3 108.5(3) . . ?
C3 C9 H9 120.2 . . ?
C13 C9 C3 119.7(3) . . ?
C13 C9 H9 120.2 . . ?
C6 C10 C23 118.2(3) . . ?
C6 C10 C28 120.0(3) . . ?
C23 C10 C28 121.6(3) . . ?
O5 C11 N7 126.3(3) . . ?
O5 C11 N9 126.1(3) . . ?
N9 C11 N7 107.6(3) . . ?
O1 C12 C2 117.7(3) . . ?
O12 C12 O1 124.8(3) . . ?
O12 C12 C2 117.4(3) . . ?
C2 C13 H13 119.3 . . ?
C9 C13 C2 121.4(3) . . ?
C9 C13 H13 119.3 . . ?
O3 C14 C3 115.3(3) . . ?
O15 C14 O3 124.9(3) . . ?
O15 C14 C3 119.7(3) . . ?
O7 C15 N5 125.3(3) . . ?
O7 C15 N6 126.6(3) . . ?
N6 C15 N5 108.1(3) . . ?
O8 C16 N11 125.4(4) . . ?
O8 C16 N13 125.6(4) . . ?
N11 C16 N13 108.9(3) . . ?
N3 C17 H17 111.3 . . ?
N3 C17 C25 103.3(3) . . ?
N12 C17 N3 115.7(3) . . ?
N12 C17 H17 111.3 . . ?
N12 C17 C25 103.2(3) . . ?
C25 C17 H17 111.3 . . ?
N2 C18 N13 115.1(3) . . ?
N2 C18 H18 111.4 . . ?
N2 C18 C20 103.2(3) . . ?
N13 C18 H18 111.4 . . ?
N13 C18 C20 103.6(3) . . ?
C20 C18 H18 111.4 . . ?
N7 C19 N10 114.2(3) . . ?
N7 C19 H19A 108.7 . . ?
N7 C19 H19B 108.7 . . ?
N10 C19 H19A 108.7 . . ?
N10 C19 H19B 108.7 . . ?
H19A C19 H19B 107.6 . . ?
N4 C20 C18 103.3(3) . . ?
N4 C20 H20 111.6 . . ?
N11 C20 N4 115.0(3) . . ?
N11 C20 C18 103.3(3) . . ?
N11 C20 H20 111.6 . . ?
C18 C20 H20 111.6 . . ?
H14C N14 H14D 104.2 . . ?
C28 N14 H14C 113.5 . . ?
C28 N14 C33 113.1(4) . . ?
C28 N14 H14D 104(5) . . ?
C33 N14 H14C 113.5 . . ?
C33 N14 H14D 107(6) . . ?
N2 C21 N3 113.6(3) . 3_666 ?
N2 C21 H21A 108.8 . . ?
N2 C21 H21B 108.8 . . ?
N3 C21 H21A 108.8 3_666 . ?
N3 C21 H21B 108.8 3_666 . ?
H21A C21 H21B 107.7 . . ?
O11 C22 N10 126.3(3) . . ?
O11 C22 N12 125.7(3) . . ?
N10 C22 N12 108.0(3) . . ?
C10 C23 H23 120.6 . . ?
C24 C23 C10 118.8(3) . . ?
C24 C23 H23 120.6 . . ?
C7 C24 C23 119.3(3) . . ?
C7 C24 H24 120.4 . . ?
C23 C24 H24 120.4 . . ?
N8 C25 N10 115.6(3) . . ?
N8 C25 C17 103.2(3) . . ?
N8 C25 H25 111.3 . . ?
N10 C25 C17 103.5(3) . . ?
N10 C25 H25 111.3 . . ?
C17 C25 H25 111.3 . . ?
N6 C26 N9 115.2(3) . . ?
N6 C26 H26 111.4 . . ?
N6 C26 C27 103.4(3) . . ?
N9 C26 H26 111.4 . . ?
N9 C26 C27 103.4(3) . . ?
C27 C26 H26 111.4 . . ?
N5 C27 C26 102.9(3) . . ?
N5 C27 H27 111.6 . . ?
N7 C27 N5 115.4(3) . . ?
N7 C27 C26 103.2(3) . . ?
N7 C27 H27 111.6 . . ?
C26 C27 H27 111.6 . . ?
C10 C28 H28A 108.8 . . ?
C10 C28 H28B 108.8 . . ?
N14 C28 C10 113.9(3) . . ?
N14 C28 H28A 108.8 . . ?
N14 C28 H28B 108.8 . . ?
H28A C28 H28B 107.7 . . ?
N4 C29 N9 113.6(3) . . ?
N4 C29 H29A 108.8 . . ?
N4 C29 H29B 108.8 . . ?
N9 C29 H29A 108.8 . . ?
N9 C29 H29B 108.8 . . ?
H29A C29 H29B 107.7 . . ?
N5 C30 H30A 108.8 . . ?
N5 C30 H30B 108.8 . . ?
N8 C30 N5 113.8(3) . . ?
N8 C30 H30A 108.8 . . ?
N8 C30 H30B 108.8 . . ?
H30A C30 H30B 107.7 . . ?
N6 C31 N11 113.2(3) . . ?
N6 C31 H31A 108.9 . . ?
N6 C31 H31B 108.9 . . ?
N11 C31 H31A 108.9 . . ?
N11 C31 H31B 108.9 . . ?
H31A C31 H31B 107.8 . . ?
N12 C32 H32A 108.7 3_666 . ?
N12 C32 H32B 108.7 3_666 . ?
N13 C32 N12 114.1(3) . 3_666 ?
N13 C32 H32A 108.7 . . ?
N13 C32 H32B 108.7 . . ?
H32A C32 H32B 107.6 . . ?
N14 C33 H33A 109.4 . . ?
N14 C33 H33B 109.4 . . ?
H33A C33 H33B 108.0 . . ?
C34 C33 N14 111.1(4) . . ?
C34 C33 H33A 109.4 . . ?
C34 C33 H33B 109.4 . . ?
C33 C34 H34A 108.5 . . ?
C33 C34 H34B 108.5 . . ?
H34A C34 H34B 107.5 . . ?
C35 C34 C33 115.1(4) . . ?
C35 C34 H34A 108.5 . . ?
C35 C34 H34B 108.5 . . ?
C34 C35 C35 110.1(6) . 3_575 ?
C34 C35 H35A 109.6 . . ?
C34 C35 H35B 109.6 . . ?
C35 C35 H35A 109.6 3_575 . ?
C35 C35 H35B 109.6 3_575 . ?
H35A C35 H35B 108.2 . . ?
H16A O16 H16B 109.5 . . ?
H17A O17 H17B 100.4 . . ?
H18A O18 H18B 104.6 . . ?

loop_
_geom_bond_atom_site_label_1
_geom_bond_atom_site_label_2
_geom_bond_distance
_geom_bond_site_symmetry_2
_geom_bond_publ_flag
Cu1 O1 1.9611(18) 4_575 ?
Cu1 O3 1.948(2) . ?
Cu1 O4 1.998(2) . ?
Cu1 N1 2.008(3) . ?
Cu1 O14 2.264(3) . ?
S1 O6 1.443(2) . ?
S1 O9 1.453(2) . ?
S1 O13 1.442(3) . ?
S1 C4 1.781(3) . ?
O1 Cu1 1.9611(18) 4_676 ?
O1 C12 1.255(4) . ?
O2 C5 1.226(4) . ?
O3 C14 1.263(4) . ?
O4 H4A 0.8902 . ?
O4 H4B 0.8883 . ?
O5 C11 1.214(4) . ?
O7 C15 1.216(4) . ?
O8 C16 1.226(4) . ?
O10 C8 1.221(4) . ?
O11 C22 1.214(4) . ?
N1 C6 1.337(4) . ?
N1 C7 1.345(4) . ?
O12 C12 1.246(4) . ?
N2 C5 1.360(4) . ?
N2 C18 1.449(4) . ?
N2 C21 1.444(4) . ?
N3 C8 1.366(4) . ?
N3 C17 1.448(4) . ?
N3 C21 1.447(4) 3_666 ?
O14 H14A 0.9519 . ?
O14 H14B 0.9436 . ?
N4 C5 1.363(4) . ?
N4 C20 1.450(4) . ?
N4 C29 1.441(4) . ?
N5 C15 1.364(4) . ?
N5 C27 1.447(4) . ?
N5 C30 1.455(4) . ?
N6 C15 1.358(4) . ?
N6 C26 1.439(4) . ?
N6 C31 1.442(5) . ?
N7 C11 1.373(4) . ?
N7 C19 1.441(5) . ?
N7 C27 1.447(4) . ?
N8 C8 1.353(4) . ?
N8 C25 1.439(4) . ?
N8 C30 1.440(5) . ?
N9 C11 1.373(4) . ?
N9 C26 1.451(4) . ?
N9 C29 1.450(4) . ?
N10 C19 1.451(4) . ?
N10 C22 1.363(5) . ?
N10 C25 1.450(4) . ?
N11 C16 1.359(5) . ?
N11 C20 1.445(4) . ?
N11 C31 1.447(5) . ?
N12 C17 1.439(4) . ?
N12 C22 1.372(4) . ?
N12 C32 1.443(5) 3_666 ?
N13 C16 1.362(5) . ?
N13 C18 1.452(4) . ?
N13 C32 1.439(5) . ?
O15 C14 1.211(4) . ?
C1 H1 0.9300 . ?
C1 C3 1.384(4) . ?
C1 C4 1.394(4) . ?
C2 C4 1.398(4) . ?
C2 C12 1.510(4) . ?
C2 C13 1.383(4) . ?
C3 C9 1.382(4) . ?
C3 C14 1.508(4) . ?
C6 H6 0.9300 . ?
C6 C10 1.372(5) . ?
C7 H7 0.9300 . ?
C7 C24 1.368(5) . ?
C9 H9 0.9300 . ?
C9 C13 1.378(4) . ?
C10 C23 1.390(5) . ?
C10 C28 1.521(5) . ?
C13 H13 0.9300 . ?
C17 H17 0.9800 . ?
C17 C25 1.541(5) . ?
C18 H18 0.9800 . ?
C18 C20 1.542(5) . ?
C19 H19A 0.9700 . ?
C19 H19B 0.9700 . ?
C20 H20 0.9800 . ?
N14 H14C 0.8600 . ?
N14 C28 1.441(5) . ?
N14 C33 1.498(5) . ?
N14 H14D 0.82(8) . ?
C21 N3 1.447(4) 3_666 ?
C21 H21A 0.9700 . ?
C21 H21B 0.9700 . ?
C23 H23 0.9300 . ?
C23 C24 1.385(5) . ?
C24 H24 0.9300 . ?
C25 H25 0.9800 . ?
C26 H26 0.9800 . ?
C26 C27 1.547(5) . ?
C27 H27 0.9800 . ?
C28 H28A 0.9700 . ?
C28 H28B 0.9700 . ?
C29 H29A 0.9700 . ?
C29 H29B 0.9700 . ?
C30 H30A 0.9700 . ?
C30 H30B 0.9700 . ?
C31 H31A 0.9700 . ?
C31 H31B 0.9700 . ?
C32 N12 1.443(5) 3_666 ?
C32 H32A 0.9700 . ?
C32 H32B 0.9700 . ?
C33 H33A 0.9700 . ?
C33 H33B 0.9700 . ?
C33 C34 1.443(6) . ?
C34 H34A 0.9700 . ?
C34 H34B 0.9700 . ?
C34 C35 1.439(6) . ?
C35 C35 1.535(9) 3_575 ?
C35 H35A 0.9700 . ?
C35 H35B 0.9700 . ?
O16 H16A 0.8498 . ?
O16 H16B 0.8493 . ?
O17 H17A 0.8498 . ?
O17 H17B 1.04(7) . ?
O18 H18A 0.8506 . ?
O18 H18B 0.8497 . ?
O19 H19 0.8500 . ?

loop_
_geom_torsion_atom_site_label_1
_geom_torsion_atom_site_label_2
_geom_torsion_atom_site_label_3
_geom_torsion_atom_site_label_4
_geom_torsion
_geom_torsion_site_symmetry_1
_geom_torsion_site_symmetry_2
_geom_torsion_site_symmetry_3
_geom_torsion_site_symmetry_4
_geom_torsion_publ_flag
Cu1 O1 C12 O12 7.2(4) 4_676 . . . ?
Cu1 O1 C12 C2 -174.7(2) 4_676 . . . ?
Cu1 O3 C14 O15 11.4(5) . . . . ?
Cu1 O3 C14 C3 -166.2(2) . . . . ?
Cu1 N1 C6 C10 173.3(2) . . . . ?
Cu1 N1 C7 C24 -176.7(3) . . . . ?
O6 S1 C4 C1 -26.1(3) . . . . ?
O6 S1 C4 C2 152.3(3) . . . . ?
O9 S1 C4 C1 -144.4(2) . . . . ?
O9 S1 C4 C2 34.0(3) . . . . ?
N1 C6 C10 C23 3.4(5) . . . . ?
N1 C6 C10 C28 -171.7(3) . . . . ?
N1 C7 C24 C23 3.6(5) . . . . ?
N2 C18 C20 N4 0.8(3) . . . . ?
N2 C18 C20 N11 120.9(3) . . . . ?
N3 C17 C25 N8 -5.3(3) . . . . ?
N3 C17 C25 N10 115.5(3) . . . . ?
O13 S1 C4 C1 94.5(3) . . . . ?
O13 S1 C4 C2 -87.1(3) . . . . ?
N6 C26 C27 N5 -2.9(3) . . . . ?
N6 C26 C27 N7 -123.3(3) . . . . ?
N9 C26 C27 N5 117.5(3) . . . . ?
N9 C26 C27 N7 -2.9(3) . . . . ?
N12 C17 C25 N8 -126.2(3) . . . . ?
N12 C17 C25 N10 -5.3(3) . . . . ?
N13 C18 C20 N4 -119.6(3) . . . . ?
N13 C18 C20 N11 0.5(3) . . . . ?
C1 C3 C9 C13 1.4(5) . . . . ?
C1 C3 C14 O3 -40.9(4) . . . . ?
C1 C3 C14 O15 141.3(4) . . . . ?
C3 C1 C4 S1 177.3(2) . . . . ?
C3 C1 C4 C2 -1.1(4) . . . . ?
C3 C9 C13 C2 -1.1(5) . . . . ?
C4 C1 C3 C9 -0.3(4) . . . . ?
C4 C1 C3 C14 179.7(3) . . . . ?
C4 C2 C12 O1 62.6(4) . . . . ?
C4 C2 C12 O12 -119.2(4) . . . . ?
C4 C2 C13 C9 -0.4(5) . . . . ?
C5 N2 C18 N13 113.4(3) . . . . ?
C5 N2 C18 C20 1.3(3) . . . . ?
C5 N2 C21 N3 -102.6(3) . . . 3_666 ?
C5 N4 C20 N11 -114.3(3) . . . . ?
C5 N4 C20 C18 -2.6(3) . . . . ?
C5 N4 C29 N9 105.1(3) . . . . ?
C6 N1 C7 C24 -2.4(5) . . . . ?
C6 C10 C23 C24 -2.1(5) . . . . ?
C6 C10 C28 N14 -85.5(5) . . . . ?
C7 N1 C6 C10 -1.2(4) . . . . ?
C8 N3 C17 N12 120.0(3) . . . . ?
C8 N3 C17 C25 8.0(3) . . . . ?
C8 N8 C25 N10 -111.0(3) . . . . ?
C8 N8 C25 C17 1.2(4) . . . . ?
C8 N8 C30 N5 100.8(4) . . . . ?
C9 C3 C14 O3 139.1(3) . . . . ?
C9 C3 C14 O15 -38.6(5) . . . . ?
C10 C23 C24 C7 -1.2(5) . . . . ?
C11 N7 C19 N10 103.7(4) . . . . ?
C11 N7 C27 N5 -112.1(3) . . . . ?
C11 N7 C27 C26 -0.7(4) . . . . ?
C11 N9 C26 N6 117.7(3) . . . . ?
C11 N9 C26 C27 5.7(3) . . . . ?
C11 N9 C29 N4 -109.7(3) . . . . ?
C12 C2 C4 S1 2.7(4) . . . . ?
C12 C2 C4 C1 -178.9(3) . . . . ?
C12 C2 C13 C9 -180.0(3) . . . . ?
C13 C2 C4 S1 -176.9(2) . . . . ?
C13 C2 C4 C1 1.5(4) . . . . ?
C13 C2 C12 O1 -117.8(3) . . . . ?
C13 C2 C12 O12 60.4(4) . . . . ?
C14 C3 C9 C13 -178.6(3) . . . . ?
C15 N5 C27 N7 117.5(3) . . . . ?
C15 N5 C27 C26 5.9(3) . . . . ?
C15 N5 C30 N8 -108.9(4) . . . . ?
C15 N6 C26 N9 -112.8(3) . . . . ?
C15 N6 C26 C27 -0.8(4) . . . . ?
C15 N6 C31 N11 103.5(4) . . . . ?
C16 N11 C20 N4 115.4(3) . . . . ?
C16 N11 C20 C18 3.6(3) . . . . ?
C16 N11 C31 N6 -105.6(4) . . . . ?
C16 N13 C18 N2 -116.5(3) . . . . ?
C16 N13 C18 C20 -4.6(3) . . . . ?
C16 N13 C32 N12 107.3(4) . . . 3_666 ?
C17 N3 C8 O10 172.3(3) . . . . ?
C17 N3 C8 N8 -7.6(4) . . . . ?
C17 N12 C22 O11 -176.3(3) . . . . ?
C17 N12 C22 N10 2.4(4) . . . . ?
C18 N2 C5 O2 176.2(3) . . . . ?
C18 N2 C5 N4 -2.9(4) . . . . ?
C18 N2 C21 N3 81.7(4) . . . 3_666 ?
C18 N13 C16 O8 -173.0(3) . . . . ?
C18 N13 C16 N11 7.0(4) . . . . ?
C18 N13 C32 N12 -92.2(4) . . . 3_666 ?
C19 N7 C11 O5 0.3(5) . . . . ?
C19 N7 C11 N9 178.9(3) . . . . ?
C19 N7 C27 N5 73.2(4) . . . . ?
C19 N7 C27 C26 -175.4(3) . . . . ?
C19 N10 C22 O11 10.6(5) . . . . ?
C19 N10 C22 N12 -168.1(3) . . . . ?
C19 N10 C25 N8 -79.5(4) . . . . ?
C19 N10 C25 C17 168.5(3) . . . . ?
C20 N4 C5 O2 -175.7(3) . . . . ?
C20 N4 C5 N2 3.5(4) . . . . ?
C20 N4 C29 N9 -83.8(4) . . . . ?
C20 N11 C16 O8 173.4(3) . . . . ?
C20 N11 C16 N13 -6.7(4) . . . . ?
C20 N11 C31 N6 90.5(4) . . . . ?
N14 C33 C34 C35 177.2(5) . . . . ?
C21 N2 C5 O2 0.1(5) . . . . ?
C21 N2 C5 N4 -179.0(3) . . . . ?
C21 N2 C18 N13 -70.5(4) . . . . ?
C21 N2 C18 C20 177.3(3) . . . . ?
C21 N3 C8 O10 14.5(5) 3_666 . . . ?
C21 N3 C8 N8 -165.4(3) 3_666 . . . ?
C21 N3 C17 N12 -82.3(4) 3_666 . . . ?
C21 N3 C17 C25 165.7(3) 3_666 . . . ?
C22 N10 C19 N7 -110.6(3) . . . . ?
C22 N10 C25 N8 119.3(3) . . . . ?
C22 N10 C25 C17 7.3(3) . . . . ?
C22 N12 C17 N3 -110.0(3) . . . . ?
C22 N12 C17 C25 2.1(4) . . . . ?
C23 C10 C28 N14 99.6(4) . . . . ?
C25 N8 C8 O10 -176.2(3) . . . . ?
C25 N8 C8 N3 3.7(4) . . . . ?
C25 N8 C30 N5 -83.1(4) . . . . ?
C25 N10 C19 N7 89.9(4) . . . . ?
C25 N10 C22 O11 172.4(3) . . . . ?
C25 N10 C22 N12 -6.3(4) . . . . ?
C26 N6 C15 O7 -174.5(3) . . . . ?
C26 N6 C15 N5 4.5(4) . . . . ?
C26 N6 C31 N11 -85.3(4) . . . . ?
C26 N9 C11 O5 172.3(3) . . . . ?
C26 N9 C11 N7 -6.3(4) . . . . ?
C26 N9 C29 N4 89.0(4) . . . . ?
C27 N5 C15 O7 172.4(3) . . . . ?
C27 N5 C15 N6 -6.6(4) . . . . ?
C27 N5 C30 N8 91.2(4) . . . . ?
C27 N7 C11 O5 -174.4(3) . . . . ?
C27 N7 C11 N9 4.2(4) . . . . ?
C27 N7 C19 N10 -82.2(4) . . . . ?
C28 C10 C23 C24 173.0(3) . . . . ?
C28 N14 C33 C34 -135.9(5) . . . . ?
C29 N4 C5 O2 -3.6(5) . . . . ?
C29 N4 C5 N2 175.5(3) . . . . ?
C29 N4 C20 N11 73.8(4) . . . . ?
C29 N4 C20 C18 -174.5(3) . . . . ?
C29 N9 C11 O5 9.1(5) . . . . ?
C29 N9 C11 N7 -169.5(3) . . . . ?
C29 N9 C26 N6 -79.4(4) . . . . ?
C29 N9 C26 C27 168.6(3) . . . . ?
C30 N5 C15 O7 10.6(5) . . . . ?
C30 N5 C15 N6 -168.4(3) . . . . ?
C30 N5 C27 N7 -80.9(4) . . . . ?
C30 N5 C27 C26 167.4(3) . . . . ?
C30 N8 C8 O10 0.3(5) . . . . ?
C30 N8 C8 N3 -179.8(3) . . . . ?
C30 N8 C25 N10 72.6(4) . . . . ?
C30 N8 C25 C17 -175.2(3) . . . . ?
C31 N6 C15 O7 -2.4(5) . . . . ?
C31 N6 C15 N5 176.6(3) . . . . ?
C31 N6 C26 N9 75.2(4) . . . . ?
C31 N6 C26 C27 -172.9(3) . . . . ?
C31 N11 C16 O8 7.9(5) . . . . ?
C31 N11 C16 N13 -172.2(3) . . . . ?
C31 N11 C20 N4 -79.3(4) . . . . ?
C31 N11 C20 C18 169.0(3) . . . . ?
C32 N12 C17 N3 71.2(4) 3_666 . . . ?
C32 N12 C17 C25 -176.6(3) 3_666 . . . ?
C32 N12 C22 O11 2.4(6) 3_666 . . . ?
C32 N12 C22 N10 -178.9(3) 3_666 . . . ?
C32 N13 C16 O8 -10.4(5) . . . . ?
C32 N13 C16 N11 169.7(3) . . . . ?
C32 N13 C18 N2 81.2(4) . . . . ?
C32 N13 C18 C20 -166.9(3) . . . . ?
C33 N14 C28 C10 173.9(4) . . . . ?
C33 C34 C35 C35 -173.7(6) . . . 3_575 ?
